data_4325670
loop_
_publ_author_name
'Anna M. Kutasi'
'David R. Turner'
'Paul Jensen'
'Boujemaa Moubaraki'
'Stuart R. Batten'
'Keith S. Murray'

_publ_contact_author_address
;School of Chemistry
Monash University
Clayton
VIC 3800
Australia    
;
_publ_contact_author_email keith.murray@monash.edu
_publ_contact_author_fax '+61 3 9905 4597'
_publ_contact_author_name 'Keith S. Murray'
_publ_contact_author_phone '+61 3 9905 4512'
_publ_section_title
;
 Coordination Polymers of Hexacyanotrimethylenecyclopropanediide and Its
 Monoanionic Radical: Synthesis, Structure, and Magnetic Properties
;
_journal_name_full 'Inorganic Chemistry'
_journal_page_first 6673
_journal_page_last 6684
_journal_paper_doi 10.1021/ic200591u
_journal_volume 50
_journal_year 2011
_chemical_formula_moiety 'C24 H4 Fe N12 O2, 2(C16 H36 N)'
_chemical_formula_sum 'C56 H76 Fe N14 O2'
_chemical_formula_weight 1033.16
_chemical_name_systematic
; 

 ? 

;
_space_group_IT_number 14
_symmetry_cell_setting monoclinic
_symmetry_space_group_name_Hall '-P 2ybc'
_symmetry_space_group_name_H-M 'P 1 21/c 1'
_atom_sites_solution_hydrogens geom
_atom_sites_solution_primary direct
_atom_sites_solution_secondary difmap
_audit_creation_method SHELXL-97
_cell_angle_alpha 90.00
_cell_angle_beta 93.516(1)
_cell_angle_gamma 90.00
_cell_formula_units_Z 2
_cell_length_a 10.9598(1)
_cell_length_b 18.8191(2)
_cell_length_c 13.9049(2)
_cell_measurement_reflns_used 33798
_cell_measurement_temperature 123(2)
_cell_measurement_theta_max 27.88
_cell_measurement_theta_min 3.16
_cell_volume 2862.54(6)
_computing_cell_refinement 'Bruker XSCANS'
_computing_data_collection 'Bruker XSCANS'
_computing_data_reduction 'Bruker SHELXTL'
_computing_molecular_graphics 'Bruker SHELXTL'
_computing_publication_material 'Bruker SHELXTL'
_computing_structure_refinement 'SHELXL-97 (Sheldrick, 1997)'
_computing_structure_solution 'SHELXS-97 (Sheldrick, 1990)'
_diffrn_ambient_temperature 123(2)
_diffrn_detector_area_resol_mean 9
_diffrn_measured_fraction_theta_full 0.995
_diffrn_measured_fraction_theta_max 0.991
_diffrn_measurement_device_type 'Bruker P4'
_diffrn_measurement_method '\w scans'
_diffrn_radiation_monochromator graphite
_diffrn_radiation_source 'fine-focus sealed tube'
_diffrn_radiation_type MoK\a
_diffrn_radiation_wavelength 0.71073
_diffrn_reflns_av_R_equivalents 0.0647
_diffrn_reflns_av_sigmaI/netI 0.0641
_diffrn_reflns_limit_h_max 14
_diffrn_reflns_limit_h_min -14
_diffrn_reflns_limit_k_max 24
_diffrn_reflns_limit_k_min -24
_diffrn_reflns_limit_l_max 18
_diffrn_reflns_limit_l_min -18
_diffrn_reflns_number 33798
_diffrn_reflns_theta_full 27.50
_diffrn_reflns_theta_max 27.88
_diffrn_reflns_theta_min 3.16
_exptl_absorpt_coefficient_mu 0.316
_exptl_absorpt_correction_type none
_exptl_absorpt_process_details none
_exptl_crystal_colour colourless
_exptl_crystal_density_diffrn 1.199
_exptl_crystal_description block
_exptl_crystal_F_000 1104
_exptl_crystal_size_max 0.28
_exptl_crystal_size_mid 0.28
_exptl_crystal_size_min 0.15
_refine_diff_density_max 0.385
_refine_diff_density_min -0.484
_refine_diff_density_rms 0.068
_refine_ls_extinction_method none
_refine_ls_goodness_of_fit_ref 1.056
_refine_ls_hydrogen_treatment mixed
_refine_ls_matrix_type full
_refine_ls_number_parameters 343
_refine_ls_number_reflns 6780
_refine_ls_number_restraints 2
_refine_ls_restrained_S_all 1.056
_refine_ls_R_factor_all 0.0854
_refine_ls_R_factor_gt 0.0408
_refine_ls_shift/su_max 0.000
_refine_ls_shift/su_mean 0.000
_refine_ls_structure_factor_coef Fsqd
_refine_ls_weighting_details 'calc w=1/[\s^2^(Fo^2^)+(0.0393P)^2^+0.6283P] where P=(Fo^2^+2Fc^2^)/3'
_refine_ls_weighting_scheme calc
_refine_ls_wR_factor_gt 0.0819
_refine_ls_wR_factor_ref 0.0968
_reflns_number_gt 4547
_reflns_number_total 6780
_reflns_threshold_expression >2sigma(I)
_cod_data_source_file ic200591u_si_001_4.cif
_cod_data_source_block 1Fe
_cod_database_code 4325670

loop_
_symmetry_equiv_pos_as_xyz
'x, y, z'
'-x, y+1/2, -z+1/2'
'-x, -y, -z'
'x, -y-1/2, z-1/2'

loop_
_atom_site_label
_atom_site_type_symbol
_atom_site_fract_x
_atom_site_fract_y
_atom_site_fract_z
_atom_site_U_iso_or_equiv
_atom_site_adp_type
_atom_site_occupancy
_atom_site_symmetry_multiplicity
_atom_site_calc_flag
_atom_site_refinement_flags
Fe1 Fe 0.5000 0.0000 0.0000 0.01444(10) Uani 1 2 d S
O1 O 0.33229(11) 0.05681(6) 0.00423(9) 0.0195(3) Uani 1 1 d D
H1 H 0.3204(18) 0.0745(10) 0.0597(9) 0.037(6) Uiso 1 1 d D
H2 H 0.327(2) 0.0927(9) -0.0340(14) 0.057(8) Uiso 1 1 d D
C101 C 0.59647(15) 0.26669(9) 0.13997(11) 0.0179(4) Uani 1 1 d .
C102 C 0.58921(15) 0.32821(9) 0.19385(11) 0.0170(4) Uani 1 1 d .
C103 C 0.50767(15) 0.27305(9) 0.20596(11) 0.0170(4) Uani 1 1 d .
C110 C 0.64992(15) 0.22588(8) 0.06903(12) 0.0176(4) Uani 1 1 d .
C111 C 0.61794(15) 0.15364(9) 0.05818(11) 0.0160(4) Uani 1 1 d .
N112 N 0.59370(13) 0.09412(7) 0.05256(10) 0.0191(3) Uani 1 1 d .
C113 C 0.73810(16) 0.25570(9) 0.01059(12) 0.0204(4) Uani 1 1 d .
N114 N 0.80883(16) 0.28124(8) -0.03658(12) 0.0325(4) Uani 1 1 d .
C120 C 0.62850(15) 0.39742(8) 0.21764(11) 0.0166(4) Uani 1 1 d .
C121 C 0.57647(15) 0.43358(8) 0.29403(11) 0.0153(3) Uani 1 1 d .
N122 N 0.53224(13) 0.46194(7) 0.35673(10) 0.0186(3) Uani 1 1 d .
C123 C 0.72090(16) 0.43148(9) 0.16698(12) 0.0185(4) Uani 1 1 d .
N124 N 0.79445(14) 0.45877(8) 0.12401(10) 0.0267(4) Uani 1 1 d .
C130 C 0.40475(16) 0.24703(9) 0.24891(12) 0.0187(4) Uani 1 1 d .
C131 C 0.34911(16) 0.18264(9) 0.21614(12) 0.0196(4) Uani 1 1 d .
N132 N 0.30744(14) 0.13023(8) 0.18599(11) 0.0260(4) Uani 1 1 d .
C133 C 0.35000(16) 0.29052(9) 0.31726(12) 0.0198(4) Uani 1 1 d .
N134 N 0.31115(14) 0.32972(8) 0.37114(11) 0.0280(4) Uani 1 1 d .
N200 N 0.83895(12) 0.01506(7) 0.29955(9) 0.0163(3) Uani 1 1 d .
C211 C 0.85881(15) -0.01686(9) 0.20119(11) 0.0184(4) Uani 1 1 d .
H21B H 0.8129 -0.0621 0.1955 0.022 Uiso 1 1 calc R
H21A H 0.8227 0.0158 0.1514 0.022 Uiso 1 1 calc R
C212 C 0.99010(15) -0.03153(9) 0.17850(12) 0.0214(4) Uani 1 1 d .
H21C H 1.0330 -0.0565 0.2334 0.026 Uiso 1 1 calc R
H21D H 1.0330 0.0139 0.1683 0.026 Uiso 1 1 calc R
C213 C 0.99202(16) -0.07725(9) 0.08801(12) 0.0216(4) Uani 1 1 d .
H21F H 0.9502 -0.1228 0.0994 0.026 Uiso 1 1 calc R
H21E H 0.9461 -0.0527 0.0343 0.026 Uiso 1 1 calc R
C214 C 1.12141(17) -0.09247(10) 0.05906(13) 0.0282(4) Uani 1 1 d .
H21G H 1.1629 -0.0476 0.0467 0.042 Uiso 1 1 calc R
H21H H 1.1178 -0.1216 0.0006 0.042 Uiso 1 1 calc R
H21I H 1.1667 -0.1180 0.1113 0.042 Uiso 1 1 calc R
C221 C 0.91286(15) 0.08260(9) 0.31670(12) 0.0190(4) Uani 1 1 d .
H22A H 0.9024 0.0986 0.3835 0.023 Uiso 1 1 calc R
H22B H 1.0003 0.0708 0.3121 0.023 Uiso 1 1 calc R
C222 C 0.88240(16) 0.14434(9) 0.24960(12) 0.0222(4) Uani 1 1 d .
H22C H 0.7991 0.1620 0.2597 0.027 Uiso 1 1 calc R
H22D H 0.8848 0.1287 0.1818 0.027 Uiso 1 1 calc R
C223 C 0.97566(17) 0.20343(9) 0.27034(13) 0.0245(4) Uani 1 1 d .
H22E H 0.9877 0.2102 0.3409 0.029 Uiso 1 1 calc R
H22F H 1.0550 0.1890 0.2461 0.029 Uiso 1 1 calc R
C224 C 0.93589(19) 0.27344(10) 0.22376(15) 0.0334(5) Uani 1 1 d .
H22G H 0.9258 0.2673 0.1537 0.050 Uiso 1 1 calc R
H22H H 0.9982 0.3097 0.2392 0.050 Uiso 1 1 calc R
H22I H 0.8580 0.2884 0.2484 0.050 Uiso 1 1 calc R
C231 C 0.70237(15) 0.02905(9) 0.29970(12) 0.0179(4) Uani 1 1 d .
H23A H 0.6790 0.0607 0.2448 0.022 Uiso 1 1 calc R
H23B H 0.6591 -0.0166 0.2881 0.022 Uiso 1 1 calc R
C232 C 0.65676(15) 0.06201(10) 0.39018(12) 0.0215(4) Uani 1 1 d .
H23D H 0.6961 0.1088 0.4021 0.026 Uiso 1 1 calc R
H23C H 0.6779 0.0310 0.4463 0.026 Uiso 1 1 calc R
C233 C 0.51924(16) 0.07102(11) 0.37748(13) 0.0291(4) Uani 1 1 d .
H23E H 0.4992 0.0953 0.3154 0.035 Uiso 1 1 calc R
H23F H 0.4810 0.0234 0.3737 0.035 Uiso 1 1 calc R
C234 C 0.46359(17) 0.11251(11) 0.45658(14) 0.0317(5) Uani 1 1 d .
H23G H 0.4827 0.0890 0.5186 0.048 Uiso 1 1 calc R
H23H H 0.3747 0.1147 0.4439 0.048 Uiso 1 1 calc R
H23I H 0.4972 0.1608 0.4587 0.048 Uiso 1 1 calc R
C241 C 0.88052(15) -0.03492(9) 0.38104(12) 0.0180(4) Uani 1 1 d .
H24B H 0.9698 -0.0421 0.3787 0.022 Uiso 1 1 calc R
H24A H 0.8665 -0.0111 0.4428 0.022 Uiso 1 1 calc R
C242 C 0.82001(16) -0.10737(9) 0.38172(12) 0.0202(4) Uani 1 1 d .
H24D H 0.8336 -0.1328 0.3210 0.024 Uiso 1 1 calc R
H24C H 0.7308 -0.1018 0.3869 0.024 Uiso 1 1 calc R
C243 C 0.87467(17) -0.14995(9) 0.46742(12) 0.0237(4) Uani 1 1 d .
H24F H 0.9648 -0.1505 0.4654 0.028 Uiso 1 1 calc R
H24E H 0.8544 -0.1261 0.5279 0.028 Uiso 1 1 calc R
C244 C 0.82790(19) -0.22587(10) 0.46804(14) 0.0313(5) Uani 1 1 d .
H24G H 0.7389 -0.2256 0.4720 0.047 Uiso 1 1 calc R
H24H H 0.8658 -0.2511 0.5238 0.047 Uiso 1 1 calc R
H24I H 0.8488 -0.2499 0.4087 0.047 Uiso 1 1 calc R

loop_
_atom_site_aniso_label
_atom_site_aniso_U_11
_atom_site_aniso_U_22
_atom_site_aniso_U_33
_atom_site_aniso_U_23
_atom_site_aniso_U_13
_atom_site_aniso_U_12
Fe1 0.01839(18) 0.01135(17) 0.01373(17) 0.00058(14) 0.00221(13) -0.00127(14)
O1 0.0243(7) 0.0168(7) 0.0176(6) 0.0002(5) 0.0037(5) 0.0014(5)
C101 0.0215(9) 0.0133(8) 0.0188(9) -0.0003(7) 0.0011(7) 0.0005(7)
C102 0.0202(9) 0.0158(9) 0.0153(8) -0.0012(7) 0.0020(7) 0.0024(7)
C103 0.0213(9) 0.0141(8) 0.0156(8) -0.0020(7) 0.0011(7) 0.0018(7)
C110 0.0215(9) 0.0128(8) 0.0192(8) -0.0016(7) 0.0064(7) -0.0020(7)
C111 0.0159(8) 0.0202(9) 0.0122(8) -0.0016(7) 0.0042(7) 0.0016(7)
N112 0.0236(8) 0.0160(8) 0.0184(7) -0.0026(6) 0.0061(6) -0.0030(6)
C113 0.0279(10) 0.0115(8) 0.0223(9) -0.0033(7) 0.0067(8) 0.0021(7)
N114 0.0393(10) 0.0229(9) 0.0375(9) 0.0021(7) 0.0190(8) -0.0010(8)
C120 0.0201(9) 0.0138(8) 0.0162(8) -0.0026(7) 0.0044(7) 0.0002(7)
C121 0.0178(8) 0.0118(8) 0.0160(8) 0.0026(7) -0.0019(7) -0.0016(7)
N122 0.0237(8) 0.0160(8) 0.0162(7) -0.0014(6) 0.0020(6) -0.0002(6)
C123 0.0205(9) 0.0177(9) 0.0170(8) -0.0051(7) -0.0006(7) 0.0019(7)
N124 0.0234(8) 0.0346(9) 0.0225(8) -0.0010(7) 0.0030(7) -0.0057(7)
C130 0.0237(9) 0.0148(8) 0.0180(9) -0.0011(7) 0.0051(7) -0.0012(7)
C131 0.0214(9) 0.0185(9) 0.0192(9) 0.0026(7) 0.0043(7) 0.0028(8)
N132 0.0293(9) 0.0226(9) 0.0262(8) -0.0021(7) 0.0030(7) -0.0012(7)
C133 0.0228(9) 0.0172(9) 0.0198(9) 0.0023(7) 0.0040(7) -0.0043(7)
N134 0.0322(9) 0.0229(8) 0.0301(9) -0.0038(7) 0.0126(7) -0.0034(7)
N200 0.0162(7) 0.0175(8) 0.0152(7) -0.0012(6) 0.0005(6) 0.0004(6)
C211 0.0222(9) 0.0188(9) 0.0140(8) -0.0026(7) 0.0008(7) 0.0007(7)
C212 0.0215(9) 0.0209(9) 0.0223(9) -0.0024(8) 0.0037(7) 0.0003(8)
C213 0.0243(9) 0.0213(9) 0.0193(9) -0.0016(7) 0.0036(8) 0.0021(8)
C214 0.0304(10) 0.0285(11) 0.0265(10) -0.0012(8) 0.0071(8) 0.0070(8)
C221 0.0195(9) 0.0184(9) 0.0192(9) -0.0038(7) 0.0009(7) -0.0026(7)
C222 0.0273(10) 0.0199(9) 0.0192(9) -0.0004(7) 0.0008(8) -0.0019(8)
C223 0.0264(10) 0.0240(10) 0.0237(9) -0.0017(8) 0.0065(8) -0.0046(8)
C224 0.0376(12) 0.0258(11) 0.0369(11) 0.0019(9) 0.0038(9) -0.0067(9)
C231 0.0170(8) 0.0190(9) 0.0175(8) 0.0003(7) -0.0018(7) 0.0016(7)
C232 0.0194(9) 0.0267(10) 0.0185(9) -0.0038(7) 0.0011(7) 0.0004(8)
C233 0.0221(10) 0.0369(11) 0.0281(10) -0.0085(9) -0.0015(8) 0.0083(9)
C234 0.0249(10) 0.0391(12) 0.0314(11) -0.0070(9) 0.0049(9) 0.0030(9)
C241 0.0176(8) 0.0191(9) 0.0171(8) 0.0004(7) -0.0001(7) 0.0020(7)
C242 0.0202(9) 0.0206(9) 0.0197(9) 0.0007(7) 0.0006(7) 0.0018(7)
C243 0.0268(10) 0.0232(10) 0.0213(9) 0.0019(8) 0.0017(8) 0.0013(8)
C244 0.0380(11) 0.0247(10) 0.0308(11) 0.0071(8) -0.0012(9) -0.0023(9)

loop_
_atom_type_symbol
_atom_type_description
_atom_type_scat_dispersion_real
_atom_type_scat_dispersion_imag
_atom_type_scat_source
C C 0.0033 0.0016 'International Tables Vol C Tables 4.2.6.8 and 6.1.1.4'
H H 0.0000 0.0000 'International Tables Vol C Tables 4.2.6.8 and 6.1.1.4'
N N 0.0061 0.0033 'International Tables Vol C Tables 4.2.6.8 and 6.1.1.4'
Fe Fe 0.3463 0.8444 'International Tables Vol C Tables 4.2.6.8 and 6.1.1.4'
O O 0.0106 0.0060 'International Tables Vol C Tables 4.2.6.8 and 6.1.1.4'

loop_
_geom_angle_atom_site_label_1
_geom_angle_atom_site_label_2
_geom_angle_atom_site_label_3
_geom_angle
_geom_angle_site_symmetry_1
_geom_angle_site_symmetry_3
O1 Fe1 O1 180.00(8) 3_655 .
O1 Fe1 N112 88.40(5) 3_655 3_655
O1 Fe1 N112 91.60(5) . 3_655
O1 Fe1 N112 91.60(5) 3_655 .
O1 Fe1 N112 88.40(5) . .
N112 Fe1 N112 180.00(8) 3_655 .
O1 Fe1 N122 92.82(5) 3_655 2_645
O1 Fe1 N122 87.18(5) . 2_645
N112 Fe1 N122 86.49(5) 3_655 2_645
N112 Fe1 N122 93.51(5) . 2_645
O1 Fe1 N122 87.18(5) 3_655 4_565
O1 Fe1 N122 92.82(5) . 4_565
N112 Fe1 N122 93.51(5) 3_655 4_565
N112 Fe1 N122 86.49(5) . 4_565
N122 Fe1 N122 180.00(10) 2_645 4_565
Fe1 O1 H1 113.5(14) . .
Fe1 O1 H2 114.1(16) . .
H1 O1 H2 104(2) . .
C103 C101 C102 60.15(12) . .
C103 C101 C110 148.55(16) . .
C102 C101 C110 151.28(16) . .
C101 C102 C103 59.90(12) . .
C101 C102 C120 151.17(16) . .
C103 C102 C120 148.86(16) . .
C101 C103 C102 59.95(12) . .
C101 C103 C130 150.78(16) . .
C102 C103 C130 149.05(16) . .
C101 C110 C111 119.36(15) . .
C101 C110 C113 120.97(15) . .
C111 C110 C113 119.65(14) . .
N112 C111 C110 177.54(18) . .
C111 N112 Fe1 157.77(13) . .
N114 C113 C110 178.64(18) . .
C102 C120 C121 119.49(15) . .
C102 C120 C123 121.26(14) . .
C121 C120 C123 119.25(14) . .
N122 C121 C120 178.53(18) . .
C121 N122 Fe1 161.34(13) . 2_655
N124 C123 C120 178.50(18) . .
C103 C130 C133 118.11(15) . .
C103 C130 C131 120.30(15) . .
C133 C130 C131 121.18(15) . .
N132 C131 C130 176.79(18) . .
N134 C133 C130 175.06(18) . .
C221 N200 C231 111.76(12) . .
C221 N200 C241 105.56(12) . .
C231 N200 C241 110.86(12) . .
C221 N200 C211 111.55(12) . .
C231 N200 C211 105.36(12) . .
C241 N200 C211 111.88(12) . .
C212 C211 N200 116.65(13) . .
C212 C211 H21B 108.1 . .
N200 C211 H21B 108.1 . .
C212 C211 H21A 108.1 . .
N200 C211 H21A 108.1 . .
H21B C211 H21A 107.3 . .
C211 C212 C213 109.60(14) . .
C211 C212 H21C 109.8 . .
C213 C212 H21C 109.8 . .
C211 C212 H21D 109.8 . .
C213 C212 H21D 109.8 . .
H21C C212 H21D 108.2 . .
C214 C213 C212 112.57(14) . .
C214 C213 H21F 109.1 . .
C212 C213 H21F 109.1 . .
C214 C213 H21E 109.1 . .
C212 C213 H21E 109.1 . .
H21F C213 H21E 107.8 . .
C213 C214 H21G 109.5 . .
C213 C214 H21H 109.5 . .
H21G C214 H21H 109.5 . .
C213 C214 H21I 109.5 . .
H21G C214 H21I 109.5 . .
H21H C214 H21I 109.5 . .
C222 C221 N200 116.76(13) . .
C222 C221 H22A 108.1 . .
N200 C221 H22A 108.1 . .
C222 C221 H22B 108.1 . .
N200 C221 H22B 108.1 . .
H22A C221 H22B 107.3 . .
C221 C222 C223 108.84(14) . .
C221 C222 H22C 109.9 . .
C223 C222 H22C 109.9 . .
C221 C222 H22D 109.9 . .
C223 C222 H22D 109.9 . .
H22C C222 H22D 108.3 . .
C224 C223 C222 112.33(15) . .
C224 C223 H22E 109.1 . .
C222 C223 H22E 109.1 . .
C224 C223 H22F 109.1 . .
C222 C223 H22F 109.1 . .
H22E C223 H22F 107.9 . .
C223 C224 H22G 109.5 . .
C223 C224 H22H 109.5 . .
H22G C224 H22H 109.5 . .
C223 C224 H22I 109.5 . .
H22G C224 H22I 109.5 . .
H22H C224 H22I 109.5 . .
C232 C231 N200 116.57(13) . .
C232 C231 H23A 108.2 . .
N200 C231 H23A 108.2 . .
C232 C231 H23B 108.2 . .
N200 C231 H23B 108.2 . .
H23A C231 H23B 107.3 . .
C231 C232 C233 108.99(14) . .
C231 C232 H23D 109.9 . .
C233 C232 H23D 109.9 . .
C231 C232 H23C 109.9 . .
C233 C232 H23C 109.9 . .
H23D C232 H23C 108.3 . .
C234 C233 C232 114.62(15) . .
C234 C233 H23E 108.6 . .
C232 C233 H23E 108.6 . .
C234 C233 H23F 108.6 . .
C232 C233 H23F 108.6 . .
H23E C233 H23F 107.6 . .
C233 C234 H23G 109.5 . .
C233 C234 H23H 109.5 . .
H23G C234 H23H 109.5 . .
C233 C234 H23I 109.5 . .
H23G C234 H23I 109.5 . .
H23H C234 H23I 109.5 . .
C242 C241 N200 116.72(13) . .
C242 C241 H24B 108.1 . .
N200 C241 H24B 108.1 . .
C242 C241 H24A 108.1 . .
N200 C241 H24A 108.1 . .
H24B C241 H24A 107.3 . .
C241 C242 C243 109.02(14) . .
C241 C242 H24D 109.9 . .
C243 C242 H24D 109.9 . .
C241 C242 H24C 109.9 . .
C243 C242 H24C 109.9 . .
H24D C242 H24C 108.3 . .
C244 C243 C242 112.44(15) . .
C244 C243 H24F 109.1 . .
C242 C243 H24F 109.1 . .
C244 C243 H24E 109.1 . .
C242 C243 H24E 109.1 . .
H24F C243 H24E 107.8 . .
C243 C244 H24G 109.5 . .
C243 C244 H24H 109.5 . .
H24G C244 H24H 109.5 . .
C243 C244 H24I 109.5 . .
H24G C244 H24I 109.5 . .
H24H C244 H24I 109.5 . .

loop_
_geom_bond_atom_site_label_1
_geom_bond_atom_site_label_2
_geom_bond_distance
_geom_bond_site_symmetry_2
Fe1 O1 2.1303(12) 3_655
Fe1 O1 2.1303(12) .
Fe1 N112 2.1527(14) 3_655
Fe1 N112 2.1527(14) .
Fe1 N122 2.1662(14) 2_645
Fe1 N122 2.1662(14) 4_565
O1 H1 0.858(9) .
O1 H2 0.859(10) .
C101 C103 1.383(2) .
C101 C102 1.384(2) .
C101 C110 1.406(2) .
C102 C103 1.387(2) .
C102 C120 1.405(2) .
C103 C130 1.397(2) .
C110 C111 1.410(2) .
C110 C113 1.416(2) .
C111 N112 1.153(2) .
C113 N114 1.151(2) .
C120 C121 1.411(2) .
C120 C123 1.421(2) .
C121 N122 1.154(2) .
N122 Fe1 2.1662(14) 2_655
C123 N124 1.153(2) .
C130 C133 1.415(2) .
C130 C131 1.419(2) .
C131 N132 1.155(2) .
C133 N134 1.152(2) .
N200 C221 1.518(2) .
N200 C231 1.520(2) .
N200 C241 1.521(2) .
N200 C211 1.522(2) .
C211 C212 1.517(2) .
C211 H21B 0.9900 .
C211 H21A 0.9900 .
C212 C213 1.526(2) .
C212 H21C 0.9900 .
C212 H21D 0.9900 .
C213 C214 1.525(2) .
C213 H21F 0.9900 .
C213 H21E 0.9900 .
C214 H21G 0.9800 .
C214 H21H 0.9800 .
C214 H21I 0.9800 .
C221 C222 1.515(2) .
C221 H22A 0.9900 .
C221 H22B 0.9900 .
C222 C223 1.526(2) .
C222 H22C 0.9900 .
C222 H22D 0.9900 .
C223 C224 1.520(3) .
C223 H22E 0.9900 .
C223 H22F 0.9900 .
C224 H22G 0.9800 .
C224 H22H 0.9800 .
C224 H22I 0.9800 .
C231 C232 1.515(2) .
C231 H23A 0.9900 .
C231 H23B 0.9900 .
C232 C233 1.516(2) .
C232 H23D 0.9900 .
C232 H23C 0.9900 .
C233 C234 1.508(3) .
C233 H23E 0.9900 .
C233 H23F 0.9900 .
C234 H23G 0.9800 .
C234 H23H 0.9800 .
C234 H23I 0.9800 .
C241 C242 1.516(2) .
C241 H24B 0.9900 .
C241 H24A 0.9900 .
C242 C243 1.528(2) .
C242 H24D 0.9900 .
C242 H24C 0.9900 .
C243 C244 1.518(2) .
C243 H24F 0.9900 .
C243 H24E 0.9900 .
C244 H24G 0.9800 .
C244 H24H 0.9800 .
C244 H24I 0.9800 .

loop_
_geom_hbond_atom_site_label_D
_geom_hbond_atom_site_label_H
_geom_hbond_atom_site_label_A
_geom_hbond_distance_DH
_geom_hbond_distance_HA
_geom_hbond_distance_DA
_geom_hbond_angle_DHA
_geom_hbond_site_symmetry_A
O1 H1 N132 0.858(9) 2.057(10) 2.9078(19) 171(2) .
O1 H2 N134 0.859(10) 1.968(10) 2.8258(19) 176(2) 4_565
